data_7112020
loop_
_publ_author_name
'Terrance J. Hadlington'
'Cameron Jones'

_publ_section_title
;
 A singly bonded amido-distannyne: H2 activation and isocyanide
 coordination
;
_journal_name_full Chem.Commun.
_journal_page_first 2321
_journal_paper_doi 10.1039/c3cc49651a
_journal_volume 50
_journal_year 2014
_chemical_formula_sum 'C47.5 H56 Br N Si Sn'
_chemical_formula_weight 867.62
_chemical_name_systematic
; 
 ? 
;
_space_group_IT_number 2
_symmetry_cell_setting triclinic
_symmetry_space_group_name_Hall '-P 1'
_symmetry_space_group_name_H-M 'P -1'
_atom_sites_solution_hydrogens geom
_atom_sites_solution_primary direct
_atom_sites_solution_secondary difmap
_audit_creation_method SHELXL-97
_cell_angle_alpha 72.260(2)
_cell_angle_beta 74.655(2)
_cell_angle_gamma 71.450(2)
_cell_formula_units_Z 2
_cell_length_a 9.9346(4)
_cell_length_b 13.1778(5)
_cell_length_c 17.8089(8)
_cell_measurement_temperature 123(2)
_cell_volume 2068.62(15)
_computing_structure_refinement 'SHELXL-97 (Sheldrick, 1997)'
_computing_structure_solution 'SHELXS-97 (Sheldrick, 1990)'
_diffrn_ambient_temperature 123(2)
_diffrn_measured_fraction_theta_full 0.991
_diffrn_measured_fraction_theta_max 0.991
_diffrn_measurement_device_type 'Bruker Apex X8'
_diffrn_radiation_monochromator graphite
_diffrn_radiation_source 'fine-focus sealed tube'
_diffrn_radiation_type MoK\a
_diffrn_radiation_wavelength 0.71073
_diffrn_reflns_av_R_equivalents 0.0182
_diffrn_reflns_av_sigmaI/netI 0.0217
_diffrn_reflns_limit_h_max 12
_diffrn_reflns_limit_h_min -12
_diffrn_reflns_limit_k_max 14
_diffrn_reflns_limit_k_min -16
_diffrn_reflns_limit_l_max 22
_diffrn_reflns_limit_l_min -22
_diffrn_reflns_number 28260
_diffrn_reflns_theta_full 27.00
_diffrn_reflns_theta_max 27.00
_diffrn_reflns_theta_min 3.29
_exptl_absorpt_coefficient_mu 1.646
_exptl_absorpt_correction_T_max 0.790
_exptl_absorpt_correction_T_min 0.680
_exptl_absorpt_correction_type multi-scan
_exptl_absorpt_process_details 'Sortav, Blessing 1995'
_exptl_crystal_colour colourless
_exptl_crystal_density_diffrn 1.393
_exptl_crystal_density_method 'not measured'
_exptl_crystal_description block
_exptl_crystal_F_000 894
_exptl_crystal_size_max 0.25
_exptl_crystal_size_mid 0.20
_exptl_crystal_size_min 0.15
_refine_diff_density_max 0.752
_refine_diff_density_min -1.309
_refine_diff_density_rms 0.106
_refine_ls_extinction_method none
_refine_ls_goodness_of_fit_ref 1.183
_refine_ls_hydrogen_treatment constr
_refine_ls_matrix_type full
_refine_ls_number_parameters 470
_refine_ls_number_reflns 8954
_refine_ls_number_restraints 11
_refine_ls_restrained_S_all 1.183
_refine_ls_R_factor_all 0.0439
_refine_ls_R_factor_gt 0.0409
_refine_ls_shift/su_max 0.001
_refine_ls_shift/su_mean 0.000
_refine_ls_structure_factor_coef Fsqd
_refine_ls_weighting_details 'calc w=1/[\s^2^(Fo^2^)+(0.0330P)^2^+7.8377P] where P=(Fo^2^+2Fc^2^)/3'
_refine_ls_weighting_scheme calc
_refine_ls_wR_factor_gt 0.1071
_refine_ls_wR_factor_ref 0.1082
_reflns_number_gt 8377
_reflns_number_total 8954
_reflns_threshold_expression >2sigma(I)
_cod_data_source_file c3cc49651a.txt
_cod_data_source_block LSnBr
_cod_original_sg_symbol_H-M P-1
_cod_original_formula_sum 'C47.50 H56 Br N Si Sn'
_cod_database_code 7112020

loop_
_symmetry_equiv_pos_as_xyz
'x, y, z'
'-x, -y, -z'

loop_
_atom_site_label
_atom_site_type_symbol
_atom_site_fract_x
_atom_site_fract_y
_atom_site_fract_z
_atom_site_U_iso_or_equiv
_atom_site_adp_type
_atom_site_occupancy
_atom_site_symmetry_multiplicity
_atom_site_calc_flag
_atom_site_refinement_flags
_atom_site_disorder_assembly
_atom_site_disorder_group
Sn1 Sn 0.51554(2) 0.900102(15) 0.287382(12) 0.01674(5) Uani 1 1 d . . .
Br1 Br 0.48957(4) 1.10775(2) 0.26450(2) 0.03058(8) Uani 1 1 d . . .
Si1 Si 0.13291(7) 0.97855(5) 0.27899(4) 0.00942(14) Uani 1 1 d . . .
N1 N 0.3077(2) 0.88939(17) 0.28697(12) 0.0093(4) Uani 1 1 d . . .
C1 C 0.3386(2) 0.77387(19) 0.29044(14) 0.0066(5) Uani 1 1 d . . .
C2 C 0.3955(3) 0.73514(19) 0.21950(14) 0.0080(5) Uani 1 1 d . . .
C3 C 0.4273(3) 0.6230(2) 0.22356(15) 0.0113(5) Uani 1 1 d . . .
H3 H 0.4637 0.5987 0.1752 0.014 Uiso 1 1 calc R . .
C4 C 0.4077(3) 0.5456(2) 0.29541(15) 0.0109(5) Uani 1 1 d . . .
C5 C 0.3570(3) 0.5831(2) 0.36552(15) 0.0108(5) Uani 1 1 d . . .
H5 H 0.3446 0.5311 0.4155 0.013 Uiso 1 1 calc R . .
C6 C 0.3240(3) 0.6944(2) 0.36471(14) 0.0079(5) Uani 1 1 d . . .
C7 C 0.4366(3) 0.4249(2) 0.29626(16) 0.0161(6) Uani 1 1 d . . .
H7 H 0.4235 0.3819 0.3534 0.019 Uiso 1 1 calc R . .
C8 C 0.5894(3) 0.3775(2) 0.25464(18) 0.0187(6) Uani 1 1 d . . .
H8A H 0.6049 0.4193 0.1986 0.028 Uiso 1 1 calc R . .
H8B H 0.6020 0.3000 0.2565 0.028 Uiso 1 1 calc R . .
H8C H 0.6596 0.3827 0.2821 0.028 Uiso 1 1 calc R . .
C9 C 0.3271(3) 0.4111(3) 0.2563(2) 0.0298(8) Uani 1 1 d . . .
H9A H 0.2290 0.4402 0.2838 0.045 Uiso 1 1 calc R . .
H9B H 0.3426 0.3327 0.2597 0.045 Uiso 1 1 calc R . .
H9C H 0.3394 0.4517 0.1999 0.045 Uiso 1 1 calc R . .
C10 C 0.4286(3) 0.81357(19) 0.13839(14) 0.0084(5) Uani 1 1 d . . .
H10 H 0.3577 0.8866 0.1407 0.010 Uiso 1 1 calc R . .
C11 C 0.5783(3) 0.8316(2) 0.12397(15) 0.0106(5) Uani 1 1 d . . .
C12 C 0.5965(3) 0.9379(2) 0.09283(16) 0.0133(5) Uani 1 1 d . . .
H12 H 0.5155 0.9979 0.0805 0.016 Uiso 1 1 calc R . .
C13 C 0.7314(3) 0.9576(2) 0.07942(17) 0.0185(6) Uani 1 1 d . . .
H13 H 0.7417 1.0308 0.0590 0.022 Uiso 1 1 calc R . .
C14 C 0.8500(3) 0.8710(2) 0.09568(18) 0.0199(6) Uani 1 1 d . . .
H14 H 0.9423 0.8843 0.0860 0.024 Uiso 1 1 calc R . .
C15 C 0.8344(3) 0.7642(3) 0.12624(19) 0.0231(7) Uani 1 1 d . . .
H15 H 0.9161 0.7044 0.1374 0.028 Uiso 1 1 calc R . .
C16 C 0.6991(3) 0.7449(2) 0.14054(18) 0.0187(6) Uani 1 1 d . . .
H16 H 0.6888 0.6718 0.1618 0.022 Uiso 1 1 calc R . .
C17 C 0.4031(3) 0.77742(19) 0.07068(14) 0.0097(5) Uani 1 1 d . . .
C18 C 0.5092(3) 0.7566(2) 0.00466(16) 0.0162(6) Uani 1 1 d . . .
H18 H 0.6032 0.7637 0.0007 0.019 Uiso 1 1 calc R . .
C19 C 0.4789(3) 0.7254(3) -0.05595(17) 0.0242(7) Uani 1 1 d . . .
H19 H 0.5521 0.7122 -0.1012 0.029 Uiso 1 1 calc R . .
C20 C 0.3442(4) 0.7136(3) -0.05061(18) 0.0238(7) Uani 1 1 d . . .
H20 H 0.3239 0.6926 -0.0921 0.029 Uiso 1 1 calc R . .
C21 C 0.2376(3) 0.7324(2) 0.01571(17) 0.0194(6) Uani 1 1 d . . .
H21 H 0.1445 0.7234 0.0200 0.023 Uiso 1 1 calc R . .
C22 C 0.2671(3) 0.7642(2) 0.07521(15) 0.0133(5) Uani 1 1 d . . .
H22 H 0.1933 0.7774 0.1202 0.016 Uiso 1 1 calc R . .
C23 C 0.2823(3) 0.7291(2) 0.44390(14) 0.0086(5) Uani 1 1 d . . .
H23 H 0.2100 0.8025 0.4355 0.010 Uiso 1 1 calc R . .
C24 C 0.2083(3) 0.6507(2) 0.51285(14) 0.0097(5) Uani 1 1 d . . .
C25 C 0.0759(3) 0.6388(2) 0.50921(16) 0.0158(6) Uani 1 1 d . . .
H25 H 0.0327 0.6791 0.4636 0.019 Uiso 1 1 calc R . .
C26 C 0.0060(3) 0.5692(2) 0.57097(18) 0.0196(6) Uani 1 1 d . . .
H26 H -0.0845 0.5627 0.5675 0.024 Uiso 1 1 calc R . .
C27 C 0.0678(3) 0.5090(2) 0.63802(17) 0.0189(6) Uani 1 1 d . . .
H27 H 0.0202 0.4609 0.6803 0.023 Uiso 1 1 calc R . .
C28 C 0.1988(3) 0.5198(2) 0.64236(16) 0.0171(6) Uani 1 1 d . . .
H28 H 0.2417 0.4789 0.6880 0.021 Uiso 1 1 calc R . .
C29 C 0.2687(3) 0.5901(2) 0.58051(15) 0.0128(5) Uani 1 1 d . . .
H29 H 0.3588 0.5968 0.5845 0.015 Uiso 1 1 calc R . .
C30 C 0.4106(3) 0.7460(2) 0.46535(14) 0.0100(5) Uani 1 1 d . . .
C31 C 0.3889(3) 0.8250(2) 0.50747(16) 0.0173(6) Uani 1 1 d . . .
H31 H 0.2941 0.8692 0.5212 0.021 Uiso 1 1 calc R . .
C32 C 0.5037(4) 0.8404(2) 0.52970(19) 0.0251(7) Uani 1 1 d . . .
H32 H 0.4873 0.8952 0.5578 0.030 Uiso 1 1 calc R . .
C33 C 0.6420(3) 0.7755(3) 0.51069(18) 0.0249(7) Uani 1 1 d . . .
H33 H 0.7206 0.7855 0.5260 0.030 Uiso 1 1 calc R . .
C34 C 0.6655(3) 0.6964(3) 0.46967(17) 0.0215(7) Uani 1 1 d . . .
H34 H 0.7603 0.6514 0.4572 0.026 Uiso 1 1 calc R . .
C35 C 0.5507(3) 0.6822(2) 0.44634(16) 0.0150(6) Uani 1 1 d . . .
H35 H 0.5682 0.6283 0.4172 0.018 Uiso 1 1 calc R . .
C36 C 0.1104(3) 1.0347(2) 0.16999(16) 0.0144(6) Uani 1 1 d . . .
H36 H 0.1498 0.9702 0.1451 0.017 Uiso 1 1 calc R . .
C37 C 0.2046(3) 1.1154(2) 0.12434(18) 0.0205(6) Uani 1 1 d . . .
H37A H 0.2164 1.1242 0.0665 0.031 Uiso 1 1 calc R . .
H37B H 0.2995 1.0862 0.1401 0.031 Uiso 1 1 calc R . .
H37C H 0.1577 1.1871 0.1374 0.031 Uiso 1 1 calc R . .
C38 C -0.0437(3) 1.0874(3) 0.15320(19) 0.0232(7) Uani 1 1 d . . .
H38A H -0.0880 1.1512 0.1768 0.035 Uiso 1 1 calc R . .
H38B H -0.1011 1.0333 0.1769 0.035 Uiso 1 1 calc R . .
H38C H -0.0405 1.1113 0.0951 0.035 Uiso 1 1 calc R . .
C39 C 0.1160(3) 1.0980(2) 0.32116(19) 0.0204(6) Uani 1 1 d . . .
H39 H 0.2022 1.1267 0.2915 0.025 Uiso 1 1 calc R . .
C40 C -0.0150(4) 1.1978(2) 0.3070(2) 0.0295(8) Uani 1 1 d . . .
H40A H -0.1040 1.1762 0.3363 0.044 Uiso 1 1 calc R . .
H40B H -0.0177 1.2233 0.2495 0.044 Uiso 1 1 calc R . .
H40C H -0.0067 1.2575 0.3261 0.044 Uiso 1 1 calc R . .
C41 C 0.1288(4) 1.0661(3) 0.4076(2) 0.0362(9) Uani 1 1 d . . .
H41A H 0.1226 1.1319 0.4246 0.054 Uiso 1 1 calc R . .
H41B H 0.2219 1.0127 0.4147 0.054 Uiso 1 1 calc R . .
H41C H 0.0502 1.0330 0.4403 0.054 Uiso 1 1 calc R . .
C42 C -0.0060(3) 0.8970(2) 0.33520(16) 0.0146(6) Uani 1 1 d . . .
H42 H 0.0272 0.8512 0.3864 0.018 Uiso 1 1 calc R . .
C43 C -0.0155(3) 0.8158(2) 0.29167(19) 0.0200(6) Uani 1 1 d . . .
H43A H -0.0819 0.7719 0.3262 0.030 Uiso 1 1 calc R . .
H43B H 0.0806 0.7667 0.2793 0.030 Uiso 1 1 calc R . .
H43C H -0.0511 0.8570 0.2418 0.030 Uiso 1 1 calc R . .
C44 C -0.1574(3) 0.9698(3) 0.35945(19) 0.0228(7) Uani 1 1 d . . .
H44A H -0.1904 1.0225 0.3115 0.034 Uiso 1 1 calc R . .
H44B H -0.1539 1.0100 0.3967 0.034 Uiso 1 1 calc R . .
H44C H -0.2247 0.9233 0.3856 0.034 Uiso 1 1 calc R . .
C45 C 1.0951(13) 0.4532(11) 0.1113(6) 0.105(6) Uiso 0.50 1 d PD A -1
H45A H 1.1690 0.3829 0.1123 0.158 Uiso 0.50 1 calc PR A -1
H45B H 1.0188 0.4448 0.1589 0.158 Uiso 0.50 1 calc PR A -1
H45C H 1.1391 0.5101 0.1112 0.158 Uiso 0.50 1 calc PR A -1
C46 C 1.0309(6) 0.4866(6) 0.0367(4) 0.056(2) Uiso 0.50 1 d PD A -1
C47 C 1.1186(8) 0.5098(8) -0.0376(3) 0.047(3) Uiso 0.50 1 d PD A -1
H47 H 1.2176 0.5022 -0.0391 0.056 Uiso 0.50 1 calc PR A -1
C48 C 1.0705(6) 0.5437(7) -0.1103(4) 0.0437(19) Uiso 0.50 1 d PD A -1
H48 H 1.1348 0.5639 -0.1589 0.052 Uiso 0.50 1 calc PR A -1
C49 C 0.9310(7) 0.5484(8) -0.1131(4) 0.053(3) Uiso 0.50 1 d PD A -1
H49 H 0.8978 0.5645 -0.1619 0.064 Uiso 0.50 1 calc PR A -1
C50 C 0.8429(10) 0.5272(9) -0.0375(4) 0.066(3) Uiso 0.50 1 d PD A -1
H50 H 0.7437 0.5359 -0.0360 0.079 Uiso 0.50 1 calc PR A -1
C51 C 0.8888(8) 0.4945(13) 0.0357(5) 0.073(5) Uiso 0.50 1 d PD A -1
H51 H 0.8233 0.4779 0.0845 0.088 Uiso 0.50 1 calc PR A -1

loop_
_atom_site_aniso_label
_atom_site_aniso_U_11
_atom_site_aniso_U_22
_atom_site_aniso_U_33
_atom_site_aniso_U_23
_atom_site_aniso_U_13
_atom_site_aniso_U_12
Sn1 0.01686(8) 0.01300(8) 0.02211(9) -0.00398(7) -0.00688(7) -0.00379(7)
Br1 0.03228(15) 0.01488(13) 0.05017(19) -0.00728(13) -0.01528(14) -0.00791(12)
Si1 0.0099(3) 0.0065(3) 0.0110(3) -0.0032(2) -0.0028(2) 0.0007(2)
N1 0.0125(9) 0.0062(9) 0.0101(9) -0.0033(7) -0.0040(8) -0.0010(7)
C1 0.0067(10) 0.0050(9) 0.0084(10) -0.0031(8) -0.0017(8) -0.0003(8)
C2 0.0104(10) 0.0070(10) 0.0062(10) -0.0015(8) -0.0011(8) -0.0023(8)
C3 0.0161(11) 0.0108(11) 0.0073(10) -0.0050(9) 0.0003(9) -0.0033(9)
C4 0.0151(11) 0.0065(10) 0.0115(11) -0.0034(9) -0.0024(9) -0.0024(9)
C5 0.0158(11) 0.0082(10) 0.0068(10) -0.0002(9) -0.0015(9) -0.0030(9)
C6 0.0089(10) 0.0095(10) 0.0061(10) -0.0039(8) -0.0016(8) -0.0012(8)
C7 0.0269(13) 0.0074(11) 0.0121(12) -0.0035(9) 0.0011(10) -0.0047(10)
C8 0.0238(13) 0.0114(11) 0.0218(13) -0.0100(10) -0.0052(11) 0.0009(10)
C9 0.0229(14) 0.0200(13) 0.054(2) -0.0203(13) -0.0016(14) -0.0087(12)
C10 0.0114(10) 0.0065(10) 0.0070(10) -0.0027(8) 0.0000(8) -0.0021(8)
C11 0.0123(11) 0.0119(11) 0.0079(10) -0.0027(9) -0.0007(9) -0.0041(9)
C12 0.0145(11) 0.0115(11) 0.0128(11) -0.0022(9) -0.0033(9) -0.0019(9)
C13 0.0204(12) 0.0177(12) 0.0199(13) -0.0039(10) -0.0017(11) -0.0106(10)
C14 0.0156(12) 0.0262(14) 0.0208(13) -0.0063(11) -0.0033(10) -0.0090(11)
C15 0.0140(12) 0.0215(14) 0.0289(15) -0.0021(12) -0.0069(11) 0.0006(11)
C16 0.0160(12) 0.0126(12) 0.0232(14) -0.0004(11) -0.0036(11) -0.0020(10)
C17 0.0166(11) 0.0048(10) 0.0062(10) 0.0000(8) -0.0026(9) -0.0015(9)
C18 0.0184(12) 0.0187(12) 0.0110(12) -0.0056(10) 0.0010(10) -0.0055(10)
C19 0.0292(15) 0.0307(15) 0.0114(12) -0.0109(11) 0.0012(11) -0.0046(13)
C20 0.0348(15) 0.0268(14) 0.0149(12) -0.0101(11) -0.0077(12) -0.0072(12)
C21 0.0224(13) 0.0191(13) 0.0186(13) -0.0035(11) -0.0073(11) -0.0063(11)
C22 0.0156(11) 0.0130(11) 0.0097(11) -0.0019(9) -0.0023(9) -0.0026(10)
C23 0.0123(10) 0.0083(10) 0.0050(10) -0.0029(8) -0.0019(8) -0.0012(9)
C24 0.0127(11) 0.0094(10) 0.0060(10) -0.0048(8) 0.0004(9) -0.0004(9)
C25 0.0171(12) 0.0184(12) 0.0120(12) -0.0019(10) -0.0044(10) -0.0050(10)
C26 0.0146(12) 0.0235(13) 0.0220(14) -0.0043(11) -0.0019(11) -0.0087(11)
C27 0.0205(13) 0.0168(12) 0.0158(13) -0.0023(10) 0.0042(11) -0.0076(11)
C28 0.0223(13) 0.0146(12) 0.0106(12) -0.0002(10) -0.0029(10) -0.0024(10)
C29 0.0132(11) 0.0139(11) 0.0096(11) -0.0024(9) -0.0023(9) -0.0015(9)
C30 0.0141(11) 0.0099(10) 0.0057(10) -0.0002(8) -0.0019(9) -0.0045(9)
C31 0.0255(13) 0.0138(12) 0.0142(12) -0.0050(10) -0.0060(10) -0.0038(10)
C32 0.0452(16) 0.0175(13) 0.0223(14) -0.0035(11) -0.0154(13) -0.0149(12)
C33 0.0308(14) 0.0292(15) 0.0207(14) 0.0069(12) -0.0132(12) -0.0214(12)
C34 0.0173(12) 0.0312(15) 0.0142(13) 0.0026(11) -0.0055(10) -0.0094(11)
C35 0.0145(11) 0.0184(12) 0.0126(11) -0.0059(10) -0.0021(10) -0.0030(10)
C36 0.0134(11) 0.0132(11) 0.0140(12) -0.0011(10) -0.0041(10) -0.0006(10)
C37 0.0198(13) 0.0190(13) 0.0179(13) 0.0000(11) -0.0002(11) -0.0055(11)
C38 0.0178(13) 0.0262(15) 0.0216(14) 0.0023(12) -0.0099(11) -0.0030(12)
C39 0.0196(13) 0.0139(12) 0.0291(14) -0.0144(11) -0.0039(11) 0.0021(10)
C40 0.0285(16) 0.0151(13) 0.0391(18) -0.0149(13) 0.0002(14) 0.0048(12)
C41 0.050(2) 0.0309(17) 0.0285(16) -0.0142(14) -0.0100(15) -0.0031(16)
C42 0.0128(11) 0.0143(12) 0.0147(12) 0.0006(10) -0.0040(10) -0.0034(10)
C43 0.0180(12) 0.0186(13) 0.0269(14) -0.0056(11) -0.0065(11) -0.0075(10)
C44 0.0138(12) 0.0249(14) 0.0238(15) -0.0041(12) 0.0022(11) -0.0033(11)

loop_
_atom_type_symbol
_atom_type_description
_atom_type_scat_dispersion_real
_atom_type_scat_dispersion_imag
_atom_type_scat_source
C C 0.0033 0.0016 'International Tables Vol C Tables 4.2.6.8 and 6.1.1.4'
N N 0.0061 0.0033 'International Tables Vol C Tables 4.2.6.8 and 6.1.1.4'
H H 0.0000 0.0000 'International Tables Vol C Tables 4.2.6.8 and 6.1.1.4'
Si Si 0.0817 0.0704 'International Tables Vol C Tables 4.2.6.8 and 6.1.1.4'
Br Br -0.2901 2.4595 'International Tables Vol C Tables 4.2.6.8 and 6.1.1.4'
Sn Sn -0.6537 1.4246 'International Tables Vol C Tables 4.2.6.8 and 6.1.1.4'

loop_
_geom_angle_atom_site_label_1
_geom_angle_atom_site_label_2
_geom_angle_atom_site_label_3
_geom_angle
N1 Sn1 Br1 104.89(6)
N1 Si1 C39 106.76(12)
N1 Si1 C36 111.10(11)
C39 Si1 C36 108.30(13)
N1 Si1 C42 108.40(11)
C39 Si1 C42 113.45(13)
C36 Si1 C42 108.85(13)
C1 N1 Si1 121.34(17)
C1 N1 Sn1 100.07(14)
Si1 N1 Sn1 138.49(12)
C2 C1 C6 117.8(2)
C2 C1 N1 120.4(2)
C6 C1 N1 121.6(2)
C3 C2 C1 120.0(2)
C3 C2 C10 118.8(2)
C1 C2 C10 121.2(2)
C4 C3 C2 122.4(2)
C3 C4 C5 117.6(2)
C3 C4 C7 120.4(2)
C5 C4 C7 122.0(2)
C6 C5 C4 122.2(2)
C5 C6 C1 119.8(2)
C5 C6 C23 119.6(2)
C1 C6 C23 120.5(2)
C4 C7 C8 112.9(2)
C4 C7 C9 109.7(2)
C8 C7 C9 109.5(2)
C2 C10 C11 111.3(2)
C2 C10 C17 111.6(2)
C11 C10 C17 113.6(2)
C12 C11 C16 118.4(2)
C12 C11 C10 119.4(2)
C16 C11 C10 122.2(2)
C13 C12 C11 121.0(2)
C14 C13 C12 120.0(3)
C13 C14 C15 119.9(3)
C14 C15 C16 119.9(3)
C15 C16 C11 120.8(3)
C18 C17 C22 118.1(3)
C18 C17 C10 123.1(2)
C22 C17 C10 118.7(2)
C17 C18 C19 120.6(3)
C20 C19 C18 120.4(3)
C19 C20 C21 119.7(3)
C22 C21 C20 119.9(3)
C21 C22 C17 121.3(2)
C30 C23 C6 111.5(2)
C30 C23 C24 111.8(2)
C6 C23 C24 112.9(2)
C29 C24 C25 118.0(2)
C29 C24 C23 122.1(2)
C25 C24 C23 119.9(2)
C26 C25 C24 121.1(3)
C25 C26 C27 120.3(3)
C28 C27 C26 119.2(3)
C27 C28 C29 120.6(3)
C28 C29 C24 120.9(3)
C35 C30 C31 118.1(3)
C35 C30 C23 122.0(2)
C31 C30 C23 119.9(2)
C32 C31 C30 121.1(3)
C33 C32 C31 119.8(3)
C34 C33 C32 120.0(3)
C33 C34 C35 120.2(3)
C30 C35 C34 120.7(3)
C38 C36 C37 109.2(2)
C38 C36 Si1 117.61(19)
C37 C36 Si1 111.2(2)
C41 C39 C40 109.5(3)
C41 C39 Si1 114.2(2)
C40 C39 Si1 116.8(2)
C44 C42 C43 109.9(2)
C44 C42 Si1 113.5(2)
C43 C42 Si1 114.06(19)
C47 C46 C51 115.9(7)
C47 C46 C45 119.0(7)
C51 C46 C45 125.1(7)
C46 C47 C48 124.0(7)
C49 C48 C47 121.2(7)
C48 C49 C50 113.9(7)
C51 C50 C49 125.4(9)
C46 C51 C50 119.4(8)

loop_
_geom_bond_atom_site_label_1
_geom_bond_atom_site_label_2
_geom_bond_distance
Sn1 N1 2.116(2)
Sn1 Br1 2.5782(4)
Si1 N1 1.774(2)
Si1 C39 1.886(3)
Si1 C36 1.901(3)
Si1 C42 1.902(3)
N1 C1 1.439(3)
C1 C2 1.417(3)
C1 C6 1.420(3)
C2 C3 1.393(3)
C2 C10 1.522(3)
C3 C4 1.384(3)
C4 C5 1.394(4)
C4 C7 1.519(4)
C5 C6 1.394(3)
C6 C23 1.527(3)
C7 C8 1.525(4)
C7 C9 1.529(5)
C10 C11 1.523(4)
C10 C17 1.528(4)
C11 C12 1.391(4)
C11 C16 1.393(4)
C12 C13 1.391(4)
C13 C14 1.378(4)
C14 C15 1.388(4)
C15 C16 1.391(4)
C17 C18 1.387(3)
C17 C22 1.395(4)
C18 C19 1.395(4)
C19 C20 1.372(5)
C20 C21 1.388(4)
C21 C22 1.377(4)
C23 C30 1.520(4)
C23 C24 1.532(3)
C24 C29 1.393(4)
C24 C25 1.394(4)
C25 C26 1.385(4)
C26 C27 1.390(4)
C27 C28 1.378(4)
C28 C29 1.392(4)
C30 C35 1.393(4)
C30 C31 1.393(4)
C31 C32 1.390(5)
C32 C33 1.384(5)
C33 C34 1.375(5)
C34 C35 1.394(4)
C36 C38 1.535(4)
C36 C37 1.539(4)
C39 C41 1.496(5)
C39 C40 1.539(4)
C42 C44 1.537(4)
C42 C43 1.538(4)
C45 C46 1.510(7)
C46 C47 1.384(6)
C46 C51 1.387(7)
C47 C48 1.396(7)
C48 C49 1.380(7)
C49 C50 1.400(7)
C50 C51 1.393(7)
